data_1100703
loop_
_publ_author_name
'Caradoc-Davies, Paula L.'
'Hanton, Lyall R.'
'Henderson, William'

_publ_section_title
;
 Coordination polymers and isomerism; a study using silver(I) and a
 \p-stacked ligand
;
_journal_coden_ASTM JCSDAA
_journal_issue 19
_journal_name_full
;
 Journal of the Chemical Society, Dalton Transactions
;
_journal_page_first 2749
_journal_page_last 2755
_journal_paper_doi 10.1039/b104284j
_journal_year 2001
_chemical_formula_sum 'C36 H36 Ag4 N12 O13 S4'
_chemical_formula_weight 1404.49
_space_group_IT_number 2
_symmetry_cell_setting triclinic
_symmetry_space_group_name_Hall '-P 1'
_symmetry_space_group_name_H-M 'P -1'
_atom_sites_solution_hydrogens geom
_atom_sites_solution_primary direct
_atom_sites_solution_secondary difmap
_audit_creation_method SHELXL-97
_cell_angle_alpha 100.182(5)
_cell_angle_beta 92.571(5)
_cell_angle_gamma 115.658(5)
_cell_formula_units_Z 2
_cell_length_a 11.445(5)
_cell_length_b 13.146(5)
_cell_length_c 17.529(5)
_cell_measurement_reflns_used 8192
_cell_measurement_temperature 163(2)
_cell_measurement_theta_max 26.45
_cell_measurement_theta_min 1.98
_cell_volume 2317.8(15)
_computing_cell_refinement 'Bruker SMART'
_computing_data_collection 'Bruker SMART'
_computing_data_reduction 'Bruker SHELXTL'
_computing_molecular_graphics 'Bruker SHELXTL'
_computing_publication_material 'Bruker SHELXTL'
_computing_structure_refinement 'SHELXL-97 (Sheldrick, 1997)'
_computing_structure_solution 'Bruker SHELXTL'
_diffrn_ambient_temperature 163(2)
_diffrn_detector_area_resol_mean ?
_diffrn_measured_fraction_theta_full 0.980
_diffrn_measured_fraction_theta_max 0.980
_diffrn_measurement_device_type 'CCD area detector'
_diffrn_measurement_method 'phi and omega scans'
_diffrn_radiation_monochromator graphite
_diffrn_radiation_source 'fine-focus sealed tube'
_diffrn_radiation_type MoK\a
_diffrn_radiation_wavelength 0.71069
_diffrn_reflns_av_R_equivalents 0.0366
_diffrn_reflns_av_sigmaI/netI 0.0461
_diffrn_reflns_limit_h_max 13
_diffrn_reflns_limit_h_min -14
_diffrn_reflns_limit_k_max 16
_diffrn_reflns_limit_k_min -16
_diffrn_reflns_limit_l_max 21
_diffrn_reflns_limit_l_min -21
_diffrn_reflns_number 30447
_diffrn_reflns_theta_full 26.45
_diffrn_reflns_theta_max 26.45
_diffrn_reflns_theta_min 1.98
_diffrn_standards_decay_% ?
_diffrn_standards_interval_count ?
_diffrn_standards_interval_time ?
_diffrn_standards_number ?
_exptl_absorpt_coefficient_mu 1.921
_exptl_absorpt_correction_T_max 0.7941
_exptl_absorpt_correction_T_min 0.6506
_exptl_absorpt_correction_type multi-scan
_exptl_absorpt_process_details 'SADABS (sheldrick 1996)'
_exptl_crystal_colour pale-yellow
_exptl_crystal_density_diffrn 2.012
_exptl_crystal_density_meas ?
_exptl_crystal_density_method 'not measured'
_exptl_crystal_description wedge
_exptl_crystal_F_000 1384
_exptl_crystal_size_max 0.33
_exptl_crystal_size_mid 0.15
_exptl_crystal_size_min 0.12
_refine_diff_density_max 1.311
_refine_diff_density_min -0.564
_refine_diff_density_rms 0.102
_refine_ls_extinction_coef ?
_refine_ls_extinction_method none
_refine_ls_goodness_of_fit_ref 0.951
_refine_ls_hydrogen_treatment mixed
_refine_ls_matrix_type full
_refine_ls_number_parameters 682
_refine_ls_number_reflns 9379
_refine_ls_number_restraints 60
_refine_ls_restrained_S_all 0.959
_refine_ls_R_factor_all 0.0659
_refine_ls_R_factor_gt 0.0390
_refine_ls_shift/su_max 0.002
_refine_ls_shift/su_mean 0.000
_refine_ls_structure_factor_coef Fsqd
_refine_ls_weighting_details 'calc w=1/[\s^2^(Fo^2^)+(0.0625P)^2^+0.0000P] where P=(Fo^2^+2Fc^2^)/3'
_refine_ls_weighting_scheme calc
_refine_ls_wR_factor_gt 0.0979
_refine_ls_wR_factor_ref 0.1061
_reflns_number_gt 6229
_reflns_number_total 9379
_reflns_threshold_expression >2sigma(I)
_cod_data_source_file b104284j.txt
_cod_data_source_block '[Ag2(L)](NO3)2'
_cod_depositor_comments
;
The following automatic conversions were performed:
'_symmetry_cell_setting' value 'Triclinic' changed to 'triclinic'
according to '/home/saulius/struct/CIF-dictionaries/cif_core.dic'
dictionary named 'cif_core.dic' version 2.4.1 from 2010-06-29.

Automatic conversion script
Id: cif_fix_enum 1527 2010-12-29 10:47:43Z saulius 
;
_cod_original_sg_symbol_H-M P-1
_cod_database_code 1100703

loop_
_symmetry_equiv_pos_as_xyz
'x, y, z'
'-x, -y, -z'

loop_
_atom_site_label
_atom_site_type_symbol
_atom_site_fract_x
_atom_site_fract_y
_atom_site_fract_z
_atom_site_U_iso_or_equiv
_atom_site_adp_type
_atom_site_occupancy
_atom_site_symmetry_multiplicity
_atom_site_calc_flag
_atom_site_refinement_flags
_atom_site_disorder_assembly
_atom_site_disorder_group
C1 C 1.9425(5) 0.9197(4) 1.0410(3) 0.0418(12) Uani 1 1 d . . .
H1 H 1.9046 0.8647 1.0708 0.050 Uiso 1 1 calc R . .
C2 C 1.9338(5) 0.9882(4) 0.9304(3) 0.0386(11) Uani 1 1 d . . .
C3 C 1.8644(5) 0.9806(4) 0.8532(3) 0.0441(12) Uani 1 1 d . . .
H3A H 1.9297 1.0219 0.8221 0.053 Uiso 1 1 calc R . .
H3B H 1.8107 1.0205 0.8630 0.053 Uiso 1 1 calc R . .
C4 C 1.8813(5) 0.7904(5) 0.7590(3) 0.0528(14) Uani 1 1 d . . .
H4A H 1.8364 0.7217 0.7175 0.063 Uiso 1 1 calc R . .
H4B H 1.9436 0.8505 0.7362 0.063 Uiso 1 1 calc R . .
C5 C 1.9556(5) 0.7643(4) 0.8195(3) 0.0467(13) Uani 1 1 d . . .
C6 C 2.0849(5) 0.8419(5) 0.8504(4) 0.0579(15) Uani 1 1 d . . .
H6 H 2.1276 0.9093 0.8323 0.069 Uiso 1 1 calc R . .
C7 C 2.1490(6) 0.8178(6) 0.9081(4) 0.0677(17) Uani 1 1 d . . .
H7 H 2.2341 0.8699 0.9304 0.081 Uiso 1 1 calc R . .
C8 C 2.0844(6) 0.7148(6) 0.9321(4) 0.0655(17) Uani 1 1 d . . .
H8 H 2.1262 0.6953 0.9696 0.079 Uiso 1 1 calc R . .
C9 C 1.9562(6) 0.6415(5) 0.8990(3) 0.0603(15) Uani 1 1 d . . .
H9 H 1.9125 0.5732 0.9161 0.072 Uiso 1 1 calc R . .
C10 C 1.6315(6) 0.3290(5) 0.8952(4) 0.0561(15) Uani 1 1 d . . .
H10 H 1.7206 0.3728 0.9124 0.067 Uiso 1 1 calc R . .
C11 C 1.5651(6) 0.2274(5) 0.9216(4) 0.0581(15) Uani 1 1 d . . .
H11 H 1.6088 0.2041 0.9554 0.070 Uiso 1 1 calc R . .
C12 C 1.4347(7) 0.1632(5) 0.8966(4) 0.0651(17) Uani 1 1 d . . .
H12 H 1.3875 0.0958 0.9140 0.078 Uiso 1 1 calc R . .
C13 C 1.3721(6) 0.1990(5) 0.8449(3) 0.0569(15) Uani 1 1 d . . .
H13 H 1.2836 0.1549 0.8260 0.068 Uiso 1 1 calc R . .
C14 C 1.4454(5) 0.3031(4) 0.8218(3) 0.0448(12) Uani 1 1 d . . .
C15 C 1.3793(5) 0.3434(5) 0.7665(3) 0.0547(14) Uani 1 1 d . . .
H15A H 1.2867 0.3095 0.7714 0.066 Uiso 1 1 calc R . .
H15B H 1.3874 0.3126 0.7135 0.066 Uiso 1 1 calc R . .
C16 C 1.3753(4) 0.5315(4) 0.8683(3) 0.0403(12) Uani 1 1 d . . .
H16A H 1.3874 0.6106 0.8769 0.048 Uiso 1 1 calc R . .
H16B H 1.2821 0.4812 0.8623 0.048 Uiso 1 1 calc R . .
C17 C 1.4406(4) 0.5168(4) 0.9386(3) 0.0316(10) Uani 1 1 d . . .
C18 C 1.6240(4) 0.5768(4) 1.0265(3) 0.0336(10) Uani 1 1 d . . .
H18 H 1.7107 0.6282 1.0459 0.040 Uiso 1 1 calc R . .
C19 C 1.0885(5) 0.4766(5) 0.7364(3) 0.0497(13) Uani 1 1 d . . .
H19 H 1.0345 0.4604 0.7752 0.060 Uiso 1 1 calc R . .
C20 C 1.1582(6) 0.5896(5) 0.7310(3) 0.0573(15) Uani 1 1 d . . .
H20 H 1.1520 0.6484 0.7661 0.069 Uiso 1 1 calc R . .
C21 C 1.2382(6) 0.6158(5) 0.6728(3) 0.0574(15) Uani 1 1 d . . .
H21 H 1.2876 0.6920 0.6689 0.069 Uiso 1 1 calc R . .
C22 C 1.2422(5) 0.5268(5) 0.6217(3) 0.0484(13) Uani 1 1 d . . .
H22 H 1.2936 0.5418 0.5816 0.058 Uiso 1 1 calc R . .
C23 C 1.1693(5) 0.4132(4) 0.6294(3) 0.0431(12) Uani 1 1 d . . .
C24 C 1.1740(5) 0.3134(5) 0.5741(3) 0.0506(14) Uani 1 1 d . . .
H24A H 1.2050 0.2730 0.6046 0.061 Uiso 1 1 calc R . .
H24B H 1.2380 0.3446 0.5395 0.061 Uiso 1 1 calc R . .
C26 C 1.0114(5) 0.2871(4) 0.4409(3) 0.0471(13) Uani 1 1 d . . .
H26A H 1.0880 0.3047 0.4142 0.057 Uiso 1 1 calc R . .
H26B H 0.9352 0.2369 0.4026 0.057 Uiso 1 1 calc R . .
C27 C 1.0032(5) 0.3989(4) 0.4721(3) 0.0374(11) Uani 1 1 d . . .
C28 C 1.0767(4) 0.4980(4) 0.4447(3) 0.0380(11) Uani 1 1 d . . .
H28 H 1.1296 0.4945 0.4066 0.046 Uiso 1 1 calc R . .
C30 C 0.5375(5) 0.1722(4) 0.6367(3) 0.0428(12) Uani 1 1 d . . .
H30A H 0.4687 0.1375 0.6678 0.051 Uiso 1 1 calc R . .
H30B H 0.5256 0.2340 0.6201 0.051 Uiso 1 1 calc R . .
C31 C 0.5198(4) 0.0815(4) 0.5644(3) 0.0348(11) Uani 1 1 d . . .
C32 C 0.3993(4) -0.0116(4) 0.5385(3) 0.0383(11) Uani 1 1 d . . .
H32 H 0.3300 -0.0181 0.5663 0.046 Uiso 1 1 calc R . .
C33 C 0.6772(5) 0.1135(4) 0.7410(3) 0.0481(13) Uani 1 1 d . . .
H33A H 0.7462 0.1414 0.7847 0.058 Uiso 1 1 calc R . .
H33B H 0.5943 0.0838 0.7615 0.058 Uiso 1 1 calc R . .
C34 C 0.6838(5) 0.0157(4) 0.6850(3) 0.0416(12) Uani 1 1 d . . .
C35 C 0.5757(5) -0.0878(4) 0.6588(3) 0.0508(14) Uani 1 1 d . . .
H35 H 0.4973 -0.1010 0.6782 0.061 Uiso 1 1 calc R . .
C36 C 0.5832(6) -0.1726(5) 0.6035(4) 0.0610(16) Uani 1 1 d . . .
H36 H 0.5097 -0.2426 0.5840 0.073 Uiso 1 1 calc R . .
C37 C 0.7023(6) -0.1514(5) 0.5777(4) 0.0614(16) Uani 1 1 d . . .
H37 H 0.7104 -0.2070 0.5405 0.074 Uiso 1 1 calc R . .
C38 C 0.8084(6) -0.0470(5) 0.6080(3) 0.0522(14) Uani 1 1 d . . .
H38 H 0.8885 -0.0329 0.5907 0.063 Uiso 1 1 calc R . .
N1 N 1.8773(4) 0.9077(3) 0.9727(2) 0.0412(10) Uani 1 1 d . A .
N2 N 1.8929(4) 0.6641(4) 0.8442(3) 0.0479(11) Uani 1 1 d . . .
N3 N 1.5741(4) 0.3668(3) 0.8463(2) 0.0435(10) Uani 1 1 d . . .
N4 N 1.5654(3) 0.5952(3) 0.9660(2) 0.0314(8) Uani 1 1 d . A .
N5 N 1.0951(4) 0.3886(3) 0.6878(2) 0.0425(10) Uani 1 1 d . . .
N6 N 0.9272(3) 0.4014(3) 0.5278(2) 0.0361(9) Uani 1 1 d . . .
N7 N 0.6216(4) 0.0930(3) 0.5254(2) 0.0357(9) Uani 1 1 d . . .
N8 N 0.8004(4) 0.0355(3) 0.6616(2) 0.0442(10) Uani 1 1 d . . .
N11 N 1.1466(4) 0.0426(4) 0.6740(3) 0.0501(11) Uani 1 1 d . . .
N22 N 1.0266(4) 0.3369(4) 0.8842(2) 0.0482(11) Uani 1 1 d . . .
O1 O 1.3261(10) 0.8896(10) 0.7321(6) 0.238(5) Uani 1 1 d . . .
O11 O 1.1684(6) 0.0836(5) 0.6163(3) 0.1039(18) Uani 1 1 d . . .
O12 O 1.1803(5) -0.0350(4) 0.6797(3) 0.0902(15) Uani 1 1 d . . .
O13 O 1.0915(4) 0.0726(4) 0.7267(3) 0.0652(11) Uani 1 1 d . . .
O21 O 0.9158(4) 0.3207(4) 0.8610(3) 0.0793(13) Uani 1 1 d . . .
O22 O 1.0930(4) 0.4208(4) 0.9395(2) 0.0719(12) Uani 1 1 d . . .
O23 O 1.0769(4) 0.2753(3) 0.8501(2) 0.0522(9) Uani 1 1 d . . .
S1 S 1.76179(13) 0.83662(11) 0.79572(7) 0.0461(3) Uani 1 1 d . A .
S2 S 1.43788(12) 0.49912(12) 0.77818(7) 0.0454(3) Uani 1 1 d . . .
S3 S 1.02077(12) 0.20883(11) 0.51456(8) 0.0443(3) Uani 1 1 d . . .
S4 S 0.69292(13) 0.23502(10) 0.69870(7) 0.0435(3) Uani 1 1 d . . .
Ag1 Ag 1.67000(4) 0.74931(3) 0.91325(2) 0.04681(12) Uani 1 1 d . . .
Ag2 Ag 1.68025(4) 0.54303(3) 0.80581(2) 0.04963(13) Uani 1 1 d . A .
Ag3 Ag 0.82935(4) 0.24007(3) 0.58320(2) 0.04955(13) Uani 1 1 d . . .
Ag4 Ag 0.98390(4) 0.20406(3) 0.70546(2) 0.05070(13) Uani 1 1 d . . .
N33 N 1.5259(19) 0.9044(16) 0.9085(14) 0.068(4) Uani 0.52(2) 1 d PU A 1
O31 O 1.459(2) 0.7937(19) 0.8559(16) 0.156(10) Uani 0.52(2) 1 d PU A 1
O32 O 1.492(2) 0.9600(17) 0.8815(17) 0.178(10) Uani 0.52(2) 1 d PU A 1
O33 O 1.6142(14) 0.9141(17) 0.9426(8) 0.104(6) Uani 0.52(2) 1 d PU A 1
N331 N 1.4988(16) 0.8824(14) 0.8735(11) 0.044(5) Uani 0.48(2) 1 d PU A 2
O331 O 1.488(2) 0.807(2) 0.9016(14) 0.110(9) Uani 0.48(2) 1 d P A 2
O332 O 1.435(2) 0.915(2) 0.8389(12) 0.121(9) Uani 0.48(2) 1 d P A 2
O333 O 1.6133(18) 0.9776(15) 0.9083(19) 0.174(12) Uani 0.48(2) 1 d P A 2
N44 N 1.6018(3) 0.4636(2) 0.59450(17) 0.0069(6) Uiso 1 1 d D . .
O41 O 1.6949(8) 0.5142(8) 0.6565(4) 0.062(2) Uani 0.653(8) 1 d PDU B 3
O42 O 1.4846(5) 0.4006(5) 0.6034(4) 0.065(2) Uani 0.653(8) 1 d PD B 3
O43 O 1.6188(9) 0.5535(7) 0.5556(5) 0.096(3) Uani 0.653(8) 1 d PDU B 3
O441 O 1.6298(10) 0.3910(9) 0.5354(5) 0.062(4) Uani 0.347(8) 1 d PD B 4
O442 O 1.6609(18) 0.5649(15) 0.6003(10) 0.186(11) Uani 0.347(8) 1 d PDU B 4
O443 O 1.6768(14) 0.4636(11) 0.6633(7) 0.044(4) Uani 0.347(8) 1 d PDU A 4

loop_
_atom_site_aniso_label
_atom_site_aniso_U_11
_atom_site_aniso_U_22
_atom_site_aniso_U_33
_atom_site_aniso_U_23
_atom_site_aniso_U_13
_atom_site_aniso_U_12
C1 0.050(3) 0.027(3) 0.037(3) 0.012(2) 0.009(2) 0.006(2)
C2 0.041(3) 0.026(2) 0.039(3) 0.009(2) 0.008(2) 0.005(2)
C3 0.046(3) 0.036(3) 0.042(3) 0.015(2) 0.004(2) 0.008(2)
C4 0.060(3) 0.041(3) 0.038(3) 0.012(2) 0.016(3) 0.002(3)
C5 0.045(3) 0.044(3) 0.042(3) 0.007(2) 0.014(2) 0.012(2)
C6 0.047(3) 0.046(3) 0.065(4) 0.013(3) 0.018(3) 0.005(3)
C7 0.042(3) 0.067(4) 0.073(4) 0.003(3) 0.007(3) 0.011(3)
C8 0.047(3) 0.073(4) 0.068(4) 0.019(3) 0.004(3) 0.018(3)
C9 0.061(4) 0.056(4) 0.059(4) 0.025(3) 0.010(3) 0.018(3)
C10 0.050(3) 0.052(4) 0.077(4) 0.016(3) 0.019(3) 0.030(3)
C11 0.071(4) 0.040(3) 0.071(4) 0.017(3) 0.014(3) 0.030(3)
C12 0.093(5) 0.029(3) 0.066(4) 0.013(3) 0.027(4) 0.019(3)
C13 0.057(3) 0.039(3) 0.054(3) -0.002(3) 0.010(3) 0.007(3)
C14 0.054(3) 0.036(3) 0.036(3) 0.000(2) 0.013(2) 0.015(2)
C15 0.054(3) 0.046(3) 0.044(3) 0.004(3) 0.001(3) 0.007(3)
C16 0.035(3) 0.043(3) 0.042(3) 0.019(2) 0.004(2) 0.013(2)
C17 0.030(2) 0.029(2) 0.033(2) 0.0046(19) 0.0060(19) 0.0113(19)
C18 0.026(2) 0.029(2) 0.037(3) 0.006(2) 0.0062(19) 0.0054(19)
C19 0.053(3) 0.045(3) 0.037(3) 0.006(2) 0.001(2) 0.011(3)
C20 0.070(4) 0.038(3) 0.051(3) -0.002(3) -0.009(3) 0.018(3)
C21 0.058(4) 0.035(3) 0.061(4) 0.012(3) -0.006(3) 0.005(3)
C22 0.037(3) 0.046(3) 0.050(3) 0.021(3) 0.000(2) 0.004(2)
C23 0.036(3) 0.043(3) 0.041(3) 0.011(2) -0.005(2) 0.009(2)
C24 0.037(3) 0.054(3) 0.052(3) 0.015(3) 0.007(2) 0.011(2)
C26 0.062(3) 0.037(3) 0.035(3) 0.004(2) 0.009(2) 0.016(3)
C27 0.042(3) 0.039(3) 0.027(2) 0.009(2) 0.006(2) 0.013(2)
C28 0.036(3) 0.043(3) 0.033(3) 0.012(2) 0.012(2) 0.015(2)
C30 0.048(3) 0.038(3) 0.040(3) 0.002(2) 0.011(2) 0.019(2)
C31 0.034(2) 0.032(3) 0.040(3) 0.012(2) 0.008(2) 0.015(2)
C32 0.034(2) 0.041(3) 0.040(3) 0.008(2) 0.010(2) 0.017(2)
C33 0.049(3) 0.046(3) 0.040(3) 0.016(2) 0.007(2) 0.011(2)
C34 0.046(3) 0.030(3) 0.041(3) 0.015(2) 0.000(2) 0.007(2)
C35 0.047(3) 0.040(3) 0.057(3) 0.020(3) 0.005(3) 0.009(2)
C36 0.065(4) 0.031(3) 0.066(4) 0.010(3) -0.006(3) 0.003(3)
C37 0.071(4) 0.035(3) 0.067(4) -0.002(3) -0.001(3) 0.019(3)
C38 0.058(3) 0.042(3) 0.052(3) 0.008(3) 0.008(3) 0.020(3)
N1 0.041(2) 0.031(2) 0.037(2) 0.0122(18) 0.0041(18) 0.0022(18)
N2 0.038(2) 0.045(3) 0.049(3) 0.015(2) 0.008(2) 0.006(2)
N3 0.042(2) 0.036(2) 0.052(3) 0.010(2) 0.017(2) 0.016(2)
N4 0.0279(19) 0.029(2) 0.032(2) 0.0073(16) 0.0087(16) 0.0072(16)
N5 0.043(2) 0.037(2) 0.035(2) 0.0080(19) -0.0015(19) 0.0082(19)
N6 0.031(2) 0.039(2) 0.033(2) 0.0119(18) 0.0053(17) 0.0081(17)
N7 0.034(2) 0.031(2) 0.037(2) 0.0031(18) 0.0050(17) 0.0108(17)
N8 0.047(3) 0.030(2) 0.046(2) 0.011(2) 0.000(2) 0.0088(19)
N11 0.048(3) 0.031(2) 0.056(3) 0.008(2) 0.003(2) 0.004(2)
N22 0.037(2) 0.060(3) 0.038(2) 0.018(2) 0.007(2) 0.010(2)
O1 0.202(10) 0.278(13) 0.233(11) -0.002(9) 0.042(8) 0.129(10)
O11 0.157(5) 0.090(4) 0.070(3) 0.041(3) 0.040(3) 0.050(4)
O12 0.124(4) 0.071(3) 0.085(3) 0.010(3) 0.021(3) 0.053(3)
O13 0.051(2) 0.070(3) 0.068(3) 0.005(2) 0.017(2) 0.025(2)
O21 0.039(2) 0.098(4) 0.086(3) 0.015(3) -0.001(2) 0.021(2)
O22 0.060(3) 0.088(3) 0.049(2) -0.008(2) 0.002(2) 0.025(2)
O23 0.064(2) 0.047(2) 0.046(2) 0.0148(18) 0.0144(19) 0.023(2)
S1 0.0467(7) 0.0388(7) 0.0387(7) 0.0139(6) 0.0003(6) 0.0048(6)
S2 0.0436(7) 0.0491(8) 0.0346(7) 0.0143(6) 0.0019(5) 0.0111(6)
S3 0.0459(7) 0.0324(7) 0.0467(7) 0.0074(6) 0.0061(6) 0.0111(6)
S4 0.0492(7) 0.0310(7) 0.0374(7) 0.0024(5) 0.0055(6) 0.0081(6)
Ag1 0.0451(2) 0.0344(2) 0.0472(2) 0.01484(18) 0.00901(18) 0.00294(17)
Ag2 0.0450(2) 0.0429(2) 0.0482(2) 0.01152(19) 0.01456(18) 0.00673(18)
Ag3 0.0381(2) 0.0439(2) 0.0486(2) 0.01869(19) 0.00614(18) -0.00128(17)
Ag4 0.0485(2) 0.0376(2) 0.0499(3) 0.01352(18) 0.00248(19) 0.00350(18)
N33 0.064(8) 0.068(10) 0.078(11) 0.044(7) 0.019(8) 0.023(8)
O31 0.173(15) 0.057(9) 0.20(2) 0.032(11) -0.005(13) 0.015(9)
O32 0.22(2) 0.103(11) 0.22(2) 0.000(12) -0.077(17) 0.105(13)
O33 0.105(9) 0.127(15) 0.109(10) 0.030(8) 0.022(7) 0.077(10)
N331 0.048(6) 0.037(6) 0.057(6) 0.019(4) 0.014(4) 0.023(4)
O331 0.122(16) 0.085(14) 0.17(2) 0.091(15) 0.096(15) 0.059(13)
O332 0.148(16) 0.19(2) 0.124(15) 0.107(15) 0.083(13) 0.134(16)
O333 0.104(12) 0.091(11) 0.37(3) 0.091(16) 0.099(16) 0.063(10)
O41 0.066(5) 0.070(6) 0.060(5) 0.029(4) 0.040(4) 0.031(4)
O42 0.048(4) 0.051(4) 0.083(5) 0.014(3) -0.024(3) 0.015(3)
O43 0.112(7) 0.082(5) 0.068(5) 0.052(5) 0.021(5) 0.004(5)
O441 0.052(7) 0.053(7) 0.038(6) -0.001(5) -0.015(5) -0.010(5)
O442 0.23(2) 0.40(3) 0.047(10) 0.003(17) -0.012(13) 0.27(2)
O443 0.051(5) 0.046(5) 0.034(5) 0.013(4) 0.003(4) 0.021(4)

loop_
_atom_type_symbol
_atom_type_description
_atom_type_scat_dispersion_real
_atom_type_scat_dispersion_imag
_atom_type_scat_source
C C 0.0033 0.0016 'International Tables Vol C Tables 4.2.6.8 and 6.1.1.4'
H H 0.0000 0.0000 'International Tables Vol C Tables 4.2.6.8 and 6.1.1.4'
N N 0.0061 0.0033 'International Tables Vol C Tables 4.2.6.8 and 6.1.1.4'
O O 0.0106 0.0060 'International Tables Vol C Tables 4.2.6.8 and 6.1.1.4'
S S 0.1246 0.1234 'International Tables Vol C Tables 4.2.6.8 and 6.1.1.4'
Ag Ag -0.8971 1.1015 'International Tables Vol C Tables 4.2.6.8 and 6.1.1.4'

loop_
_geom_angle_atom_site_label_1
_geom_angle_atom_site_label_2
_geom_angle_atom_site_label_3
_geom_angle
_geom_angle_site_symmetry_1
_geom_angle_site_symmetry_3
_geom_angle_publ_flag
N1 C1 C2 122.4(4) . 2_977 ?
N1 C2 C1 119.7(4) . 2_977 ?
N1 C2 C3 120.5(4) . . ?
C1 C2 C3 119.8(4) 2_977 . ?
C2 C3 S1 116.3(3) . . ?
C5 C4 S1 114.8(4) . . ?
N2 C5 C6 120.8(5) . . ?
N2 C5 C4 118.3(4) . . ?
C6 C5 C4 120.9(5) . . ?
C7 C6 C5 119.6(5) . . ?
C6 C7 C8 118.9(5) . . ?
C9 C8 C7 118.6(6) . . ?
N2 C9 C8 123.1(6) . . ?
N3 C10 C11 123.7(5) . . ?
C12 C11 C10 118.2(6) . . ?
C11 C12 C13 119.7(5) . . ?
C12 C13 C14 118.6(5) . . ?
N3 C14 C13 122.0(5) . . ?
N3 C14 C15 118.7(5) . . ?
C13 C14 C15 119.3(5) . . ?
C14 C15 S2 117.4(4) . . ?
C17 C16 S2 113.3(3) . . ?
N4 C17 C18 121.0(4) . 2_867 ?
N4 C17 C16 117.8(4) . . ?
C18 C17 C16 121.2(4) 2_867 . ?
N4 C18 C17 122.4(4) . 2_867 ?
N5 C19 C20 122.5(5) . . ?
C19 C20 C21 119.7(5) . . ?
C22 C21 C20 118.1(5) . . ?
C21 C22 C23 120.1(5) . . ?
N5 C23 C22 121.4(5) . . ?
N5 C23 C24 117.7(4) . . ?
C22 C23 C24 120.9(5) . . ?
C23 C24 S3 116.1(4) . . ?
C27 C26 S3 114.9(3) . . ?
N6 C27 C28 120.7(4) . . ?
N6 C27 C26 118.9(4) . . ?
C28 C27 C26 120.4(4) . . ?
N6 C28 C27 121.6(4) 2_766 . ?
C31 C30 S4 116.1(3) . . ?
N7 C31 C32 120.1(4) . . ?
N7 C31 C30 119.9(4) . . ?
C32 C31 C30 120.0(4) . . ?
N7 C32 C31 122.2(4) 2_656 . ?
C34 C33 S4 114.7(3) . . ?
N8 C34 C35 121.7(5) . . ?
N8 C34 C33 116.9(4) . . ?
C35 C34 C33 121.4(5) . . ?
C34 C35 C36 119.8(5) . . ?
C35 C36 C37 118.6(5) . . ?
C38 C37 C36 119.0(6) . . ?
N8 C38 C37 122.2(5) . . ?
C1 N1 C2 117.9(4) . . ?
C1 N1 Ag1 126.0(3) . . ?
C2 N1 Ag1 116.0(3) . . ?
C9 N2 C5 118.9(5) . . ?
C9 N2 Ag2 117.8(4) . . ?
C5 N2 Ag2 123.0(3) . . ?
C10 N3 C14 117.8(5) . . ?
C10 N3 Ag2 124.7(4) . . ?
C14 N3 Ag2 117.4(3) . . ?
C18 N4 C17 116.6(4) . . ?
C18 N4 Ag1 121.6(3) . . ?
C17 N4 Ag1 121.8(3) . . ?
C19 N5 C23 118.0(4) . . ?
C19 N5 Ag4 120.1(3) . . ?
C23 N5 Ag4 121.9(3) . . ?
C27 N6 C28 117.8(4) . 2_766 ?
C27 N6 Ag3 118.9(3) . . ?
C28 N6 Ag3 122.9(3) 2_766 . ?
C32 N7 C31 117.7(4) 2_656 . ?
C32 N7 Ag3 124.2(3) 2_656 . ?
C31 N7 Ag3 117.6(3) . . ?
C38 N8 C34 118.6(4) . . ?
C38 N8 Ag4 118.1(4) . . ?
C34 N8 Ag4 123.2(3) . . ?
O11 N11 O13 123.3(5) . . ?
O11 N11 O12 117.9(6) . . ?
O13 N11 O12 118.8(5) . . ?
O21 N22 O22 118.5(5) . . ?
O21 N22 O23 121.3(5) . . ?
O22 N22 O23 120.1(4) . . ?
N11 O13 Ag4 119.5(4) . . ?
N22 O23 Ag4 109.9(3) . . ?
C3 S1 C4 102.4(2) . . ?
C3 S1 Ag1 95.31(16) . . ?
C4 S1 Ag1 111.59(17) . . ?
C16 S2 C15 100.4(2) . . ?
C16 S2 Ag2 111.03(15) . . ?
C15 S2 Ag2 93.41(19) . . ?
C26 S3 C24 100.6(3) . . ?
C26 S3 Ag3 91.73(18) . . ?
C24 S3 Ag3 106.51(18) . . ?
C30 S4 C33 100.7(2) . . ?
C30 S4 Ag3 94.77(16) . . ?
C33 S4 Ag3 107.84(18) . . ?
N4 Ag1 N1 122.99(13) . . ?
N4 Ag1 O33 118.9(4) . . ?
N1 Ag1 O33 77.7(4) . . ?
N4 Ag1 O331 97.9(4) . . ?
N1 Ag1 O331 113.6(6) . . ?
O33 Ag1 O331 35.9(6) . . ?
N4 Ag1 S1 150.59(10) . . ?
N1 Ag1 S1 77.66(10) . . ?
O33 Ag1 S1 83.8(4) . . ?
O331 Ag1 S1 90.7(4) . . ?
N4 Ag1 Ag2 73.37(10) . . ?
N1 Ag1 Ag2 116.28(10) . . ?
O33 Ag1 Ag2 154.1(3) . . ?
O331 Ag1 Ag2 124.9(6) . . ?
S1 Ag1 Ag2 78.62(4) . . ?
N2 Ag2 N3 122.62(15) . . ?
N2 Ag2 O443 102.4(4) . . ?
N3 Ag2 O443 98.9(3) . . ?
N2 Ag2 S2 152.56(12) . . ?
N3 Ag2 S2 78.50(11) . . ?
O443 Ag2 S2 90.0(3) . . ?
N2 Ag2 Ag1 77.69(12) . . ?
N3 Ag2 Ag1 114.12(10) . . ?
O443 Ag2 Ag1 140.9(3) . . ?
S2 Ag2 Ag1 77.36(4) . . ?
N6 Ag3 N7 118.97(13) . . ?
N6 Ag3 S4 123.14(10) . . ?
N7 Ag3 S4 78.34(10) . . ?
N6 Ag3 S3 76.47(10) . . ?
N7 Ag3 S3 111.27(10) . . ?
S4 Ag3 S3 152.00(5) . . ?
N6 Ag3 Ag4 119.70(9) . . ?
N7 Ag3 Ag4 120.45(10) . . ?
S4 Ag3 Ag4 78.56(4) . . ?
S3 Ag3 Ag4 73.96(4) . . ?
N8 Ag4 N5 143.40(14) . . ?
N8 Ag4 O23 121.21(13) . . ?
N5 Ag4 O23 89.58(13) . . ?
N8 Ag4 O13 84.57(14) . . ?
N5 Ag4 O13 124.45(14) . . ?
O23 Ag4 O13 76.94(13) . . ?
N8 Ag4 Ag3 72.48(10) . . ?
N5 Ag4 Ag3 70.94(10) . . ?
O23 Ag4 Ag3 142.11(9) . . ?
O13 Ag4 Ag3 140.89(10) . . ?
O33 N33 O32 138(3) . . ?
O33 N33 O31 112(2) . . ?
O32 N33 O31 103(2) . . ?
N33 O33 Ag1 116.6(18) . . ?
O331 N331 O332 141(2) . . ?
O331 N331 O333 109(2) . . ?
O332 N331 O333 107.8(17) . . ?
N331 O331 Ag1 121.3(14) . . ?
O442 N44 O42 131.5(10) . . ?
O442 N44 O41 67.7(8) . . ?
O42 N44 O41 119.8(5) . . ?
O442 N44 O43 37.1(8) . . ?
O42 N44 O43 115.2(5) . . ?
O41 N44 O43 104.5(5) . . ?
O442 N44 O441 117.2(10) . . ?
O42 N44 O441 103.7(5) . . ?
O41 N44 O441 112.6(6) . . ?
O43 N44 O441 99.2(6) . . ?
O442 N44 O443 93.9(9) . . ?
O42 N44 O443 102.9(7) . . ?
O41 N44 O443 26.2(5) . . ?
O43 N44 O443 130.5(6) . . ?
O441 N44 O443 101.0(7) . . ?
N44 O443 Ag2 129.8(9) . . ?

loop_
_geom_bond_atom_site_label_1
_geom_bond_atom_site_label_2
_geom_bond_distance
_geom_bond_site_symmetry_2
_geom_bond_publ_flag
C1 N1 1.329(6) . ?
C1 C2 1.399(6) 2_977 ?
C2 N1 1.348(6) . ?
C2 C1 1.399(6) 2_977 ?
C2 C3 1.502(6) . ?
C3 S1 1.809(5) . ?
C4 C5 1.505(7) . ?
C4 S1 1.821(6) . ?
C5 N2 1.360(6) . ?
C5 C6 1.396(7) . ?
C6 C7 1.381(8) . ?
C7 C8 1.386(9) . ?
C8 C9 1.385(8) . ?
C9 N2 1.328(7) . ?
C10 N3 1.340(7) . ?
C10 C11 1.395(8) . ?
C11 C12 1.361(8) . ?
C12 C13 1.394(8) . ?
C13 C14 1.404(7) . ?
C14 N3 1.343(6) . ?
C14 C15 1.503(8) . ?
C15 S2 1.825(6) . ?
C16 C17 1.498(6) . ?
C16 S2 1.821(5) . ?
C17 N4 1.350(5) . ?
C17 C18 1.398(6) 2_867 ?
C18 N4 1.341(5) . ?
C18 C17 1.398(6) 2_867 ?
C19 N5 1.342(7) . ?
C19 C20 1.372(7) . ?
C20 C21 1.390(8) . ?
C21 C22 1.361(8) . ?
C22 C23 1.396(7) . ?
C23 N5 1.352(6) . ?
C23 C24 1.510(7) . ?
C24 S3 1.816(5) . ?
C26 C27 1.519(7) . ?
C26 S3 1.813(5) . ?
C27 N6 1.344(6) . ?
C27 C28 1.394(6) . ?
C28 N6 1.345(6) 2_766 ?
C30 C31 1.517(6) . ?
C30 S4 1.807(5) . ?
C31 N7 1.343(6) . ?
C31 C32 1.375(6) . ?
C32 N7 1.336(6) 2_656 ?
C33 C34 1.506(7) . ?
C33 S4 1.821(5) . ?
C34 N8 1.343(6) . ?
C34 C35 1.365(7) . ?
C35 C36 1.377(8) . ?
C36 C37 1.383(8) . ?
C37 C38 1.371(7) . ?
C38 N8 1.343(7) . ?
N1 Ag1 2.405(4) . ?
N2 Ag2 2.242(4) . ?
N3 Ag2 2.359(4) . ?
N4 Ag1 2.248(4) . ?
N5 Ag4 2.287(4) . ?
N6 C28 1.345(6) 2_766 ?
N6 Ag3 2.337(4) . ?
N7 C32 1.336(6) 2_656 ?
N7 Ag3 2.352(4) . ?
N8 Ag4 2.266(4) . ?
N11 O11 1.214(6) . ?
N11 O13 1.243(6) . ?
N11 O12 1.255(6) . ?
N22 O21 1.228(5) . ?
N22 O22 1.250(5) . ?
N22 O23 1.268(6) . ?
O13 Ag4 2.583(4) . ?
O23 Ag4 2.548(4) . ?
S1 Ag1 2.5790(14) . ?
S2 Ag2 2.5799(18) . ?
S3 Ag3 2.6939(17) . ?
S4 Ag3 2.6043(15) . ?
Ag1 O33 2.490(17) . ?
Ag1 O331 2.52(2) . ?
Ag1 Ag2 3.0666(11) . ?
Ag2 O443 2.523(13) . ?
Ag3 Ag4 2.9477(9) . ?
N33 O33 1.10(2) . ?
N33 O32 1.13(3) . ?
N33 O31 1.43(4) . ?
N331 O331 1.15(3) . ?
N331 O332 1.181(18) . ?
N331 O333 1.38(3) . ?
N44 O442 1.187(17) . ?
N44 O42 1.269(6) . ?
N44 O41 1.337(8) . ?
N44 O43 1.413(8) . ?
N44 O441 1.425(11) . ?
N44 O443 1.449(11) . ?
